data_7025935
loop_
_publ_author_name
'Qi, Ming-Hui'
'Shao, Li-Xiong'
'Shi, Min'

_publ_section_title
;
 PdCl(2)-promoted reactions of diaryl-substituted methylenecyclopropanes.
;
_journal_issue 37
_journal_name_full 'Dalton transactions (Cambridge, England : 2003)'
_journal_page_first 8829
_journal_page_last 8834
_journal_paper_doi 10.1039/c0dt00059k
_journal_volume 39
_journal_year 2010
_chemical_formula_sum 'C32.67 H30.67 Cl4 O2 Pd2'
_chemical_formula_weight 809.84
_chemical_name_systematic
;
?
;
_space_group_IT_number 14
_symmetry_cell_setting monoclinic
_symmetry_space_group_name_Hall '-P 2ybc'
_symmetry_space_group_name_H-M 'P 1 21/c 1'
_atom_sites_solution_hydrogens geom
_atom_sites_solution_primary direct
_atom_sites_solution_secondary difmap
_audit_creation_method SHELXL-97
_cell_angle_alpha 90.00
_cell_angle_beta 92.0760(10)
_cell_angle_gamma 90.00
_cell_formula_units_Z 6
_cell_length_a 14.9609(9)
_cell_length_b 20.8396(13)
_cell_length_c 15.0025(9)
_cell_measurement_reflns_used 5890
_cell_measurement_temperature 293(2)
_cell_measurement_theta_max 50.081
_cell_measurement_theta_min 4.376
_cell_volume 4674.4(5)
_computing_cell_refinement 'Bruker SMART'
_computing_data_collection 'Bruker SMART'
_computing_data_reduction 'Bruker SHELXTL'
_computing_molecular_graphics 'Bruker SHELXTL'
_computing_publication_material 'Bruker SHELXTL'
_computing_structure_refinement 'SHELXL-97 (Sheldrick, 1997)'
_computing_structure_solution 'SHELXS-97 (Sheldrick, 1990)'
_diffrn_ambient_temperature 293(2)
_diffrn_measured_fraction_theta_full 0.997
_diffrn_measured_fraction_theta_max 0.997
_diffrn_measurement_device_type 'CCD area detector'
_diffrn_measurement_method 'phi and omega scans'
_diffrn_radiation_monochromator graphite
_diffrn_radiation_source 'fine-focus sealed tube'
_diffrn_radiation_type MoK\a
_diffrn_radiation_wavelength 0.71073
_diffrn_reflns_av_R_equivalents 0.0519
_diffrn_reflns_av_sigmaI/netI 0.0651
_diffrn_reflns_limit_h_max 18
_diffrn_reflns_limit_h_min -18
_diffrn_reflns_limit_k_max 22
_diffrn_reflns_limit_k_min -25
_diffrn_reflns_limit_l_max 17
_diffrn_reflns_limit_l_min -18
_diffrn_reflns_number 25386
_diffrn_reflns_theta_full 26.00
_diffrn_reflns_theta_max 26.00
_diffrn_reflns_theta_min 1.68
_exptl_absorpt_coefficient_mu 1.468
_exptl_absorpt_correction_T_max 1.00000
_exptl_absorpt_correction_T_min 0.77689
_exptl_absorpt_correction_type empirical
_exptl_absorpt_process_details sadabs-Bruker
_exptl_crystal_colour yellow
_exptl_crystal_density_diffrn 1.677
_exptl_crystal_density_method 'not measured'
_exptl_crystal_description prismatic
_exptl_crystal_F_000 2352
_exptl_crystal_size_max 0.507
_exptl_crystal_size_mid 0.281
_exptl_crystal_size_min 0.224
_refine_diff_density_max 2.035
_refine_diff_density_min -1.263
_refine_diff_density_rms 0.131
_refine_ls_extinction_method none
_refine_ls_goodness_of_fit_ref 0.949
_refine_ls_hydrogen_treatment constr
_refine_ls_matrix_type full
_refine_ls_number_parameters 533
_refine_ls_number_reflns 9165
_refine_ls_number_restraints 8
_refine_ls_restrained_S_all 0.955
_refine_ls_R_factor_all 0.0714
_refine_ls_R_factor_gt 0.0504
_refine_ls_shift/su_max 0.041
_refine_ls_shift/su_mean 0.003
_refine_ls_structure_factor_coef Fsqd
_refine_ls_weighting_details 'calc w=1/[\s^2^(Fo^2^)+(0.0820P)^2^+0.0000P] where P=(Fo^2^+2Fc^2^)/3'
_refine_ls_weighting_scheme calc
_refine_ls_wR_factor_gt 0.1373
_refine_ls_wR_factor_ref 0.1452
_reflns_number_gt 6192
_reflns_number_total 9165
_reflns_threshold_expression >2sigma(I)
_cod_data_source_file c0dt00059k.txt
_cod_data_source_block cd26351
_cod_depositor_comments
;
The following automatic conversions were performed:

'_symmetry_cell_setting' value 'Monoclinic' changed to 'monoclinic'
according to /home/saulius/struct/CIF-dictionaries/cif_core.dic
dictionary named 'cif_core.dic' version 2.4.2 from 2011-04-26.

Automatic conversion script
Id: cif_fix_values 1891 2012-01-12 08:04:46Z andrius 
;
_cod_original_sg_symbol_H-M P2(1)/c
_cod_database_code 7025935

loop_
_symmetry_equiv_pos_as_xyz
'x, y, z'
'-x, y+1/2, -z+1/2'
'-x, -y, -z'
'x, -y-1/2, z-1/2'

loop_
_atom_site_label
_atom_site_type_symbol
_atom_site_fract_x
_atom_site_fract_y
_atom_site_fract_z
_atom_site_U_iso_or_equiv
_atom_site_adp_type
_atom_site_occupancy
_atom_site_symmetry_multiplicity
_atom_site_calc_flag
_atom_site_refinement_flags
Pd1 Pd 0.35917(3) 0.26470(2) 0.69623(3) 0.04040(15) Uani 1 1 d .
Pd2 Pd 0.15364(3) 0.25816(2) 0.57627(3) 0.03944(15) Uani 1 1 d .
Pd3 Pd 0.11649(3) 0.50729(2) 0.00916(3) 0.03843(15) Uani 1 1 d .
Cl1 Cl 0.20312(10) 0.26715(9) 0.73016(11) 0.0557(4) Uani 1 1 d .
Cl2 Cl 0.30876(10) 0.26388(9) 0.54168(11) 0.0558(4) Uani 1 1 d .
Cl3 Cl -0.00462(10) 0.49842(7) 0.11100(10) 0.0457(4) Uani 1 1 d .
Cl4 Cl 0.3510(4) 0.4581(3) 0.5881(4) 0.223(2) Uiso 1 1 d D
Cl5 Cl 0.1988(7) 0.4320(5) 0.5546(8) 0.271(6) Uiso 1 1 d D
Cl6 Cl 0.1928(4) 0.4706(3) 0.6967(4) 0.217(2) Uiso 1 1 d D
O1 O 0.4555(4) 0.3798(3) 0.8767(4) 0.0939(19) Uani 1 1 d .
H1 H 0.4008 0.3790 0.8710 0.141 Uiso 1 1 calc RD
O2 O 0.0876(3) 0.1394(2) 0.4094(3) 0.0634(13) Uani 1 1 d .
H2 H 0.0649 0.1094 0.3813 0.095 Uiso 1 1 calc R
O3 O 0.2780(3) 0.3925(3) -0.0782(4) 0.0721(14) Uani 1 1 d .
H3 H 0.2334 0.3696 -0.0788 0.108 Uiso 1 1 calc R
C1 C 0.5021(4) 0.2615(3) 0.6963(4) 0.0399(14) Uani 1 1 d .
C2 C 0.4726(4) 0.2884(3) 0.7772(4) 0.0468(15) Uani 1 1 d .
C3 C 0.4136(4) 0.2518(3) 0.8269(4) 0.0526(17) Uani 1 1 d .
H3A H 0.3838 0.2740 0.8743 0.063 Uiso 1 1 calc RD
H3B H 0.4329 0.2088 0.8428 0.063 Uiso 1 1 calc R
C4 C 0.4921(4) 0.3583(3) 0.8001(5) 0.0590(18) Uani 1 1 d .
H4A H 0.5564 0.3641 0.8053 0.071 Uiso 1 1 calc R
H4B H 0.4700 0.3849 0.7509 0.071 Uiso 1 1 calc R
C5 C 0.5554(4) 0.3021(3) 0.6356(4) 0.0420(14) Uani 1 1 d .
C6 C 0.6458(4) 0.3091(3) 0.6530(5) 0.0626(19) Uani 1 1 d .
H6 H 0.6724 0.2866 0.7004 0.075 Uiso 1 1 calc R
C7 C 0.6980(5) 0.3482(4) 0.6027(6) 0.073(2) Uani 1 1 d .
H7 H 0.7585 0.3531 0.6174 0.087 Uiso 1 1 calc R
C8 C 0.6607(5) 0.3794(4) 0.5316(6) 0.073(2) Uani 1 1 d .
H8 H 0.6963 0.4047 0.4962 0.088 Uiso 1 1 calc R
C9 C 0.5720(6) 0.3742(4) 0.5116(6) 0.092(3) Uani 1 1 d .
H9 H 0.5463 0.3972 0.4641 0.111 Uiso 1 1 calc R
C10 C 0.5193(5) 0.3341(4) 0.5629(5) 0.074(2) Uani 1 1 d .
H10 H 0.4590 0.3290 0.5475 0.089 Uiso 1 1 calc R
C11 C 0.5247(4) 0.1911(3) 0.6904(5) 0.0494(16) Uani 1 1 d .
C12 C 0.5051(4) 0.1562(3) 0.6122(5) 0.0553(17) Uani 1 1 d .
H12 H 0.4765 0.1762 0.5637 0.066 Uiso 1 1 calc R
C13 C 0.5282(5) 0.0920(4) 0.6071(6) 0.072(2) Uani 1 1 d .
H13 H 0.5144 0.0693 0.5550 0.086 Uiso 1 1 calc R
C14 C 0.5708(6) 0.0613(4) 0.6769(7) 0.085(3) Uani 1 1 d .
H14 H 0.5850 0.0180 0.6733 0.102 Uiso 1 1 calc R
C15 C 0.5923(6) 0.0958(4) 0.7526(7) 0.087(3) Uani 1 1 d .
H15 H 0.6225 0.0755 0.7999 0.104 Uiso 1 1 calc R
C16 C 0.5700(5) 0.1605(4) 0.7604(5) 0.065(2) Uani 1 1 d .
H16 H 0.5854 0.1830 0.8123 0.078 Uiso 1 1 calc R
C17 C 0.0094(4) 0.2570(3) 0.5744(4) 0.0414(14) Uani 1 1 d .
C18 C 0.0435(4) 0.2294(3) 0.4959(4) 0.0369(13) Uani 1 1 d .
C19 C 0.0997(4) 0.2669(3) 0.4456(4) 0.0428(14) Uani 1 1 d D
H19A H 0.0776 0.3089 0.4281 0.051 Uiso 1 1 calc RD
H19B H 0.1315 0.2450 0.3993 0.051 Uiso 1 1 calc RD
C20 C 0.0303(4) 0.1588(3) 0.4760(4) 0.0478(15) Uani 1 1 d .
H20A H 0.0427 0.1339 0.5297 0.057 Uiso 1 1 calc R
H20B H -0.0312 0.1511 0.4565 0.057 Uiso 1 1 calc R
C21 C -0.0183(4) 0.3264(3) 0.5772(4) 0.0447(15) Uani 1 1 d .
C22 C -0.0056(5) 0.3623(3) 0.6551(5) 0.0594(19) Uani 1 1 d .
H22 H 0.0224 0.3439 0.7052 0.071 Uiso 1 1 calc R
C23 C -0.0345(5) 0.4251(4) 0.6576(6) 0.074(2) Uani 1 1 d .
H23 H -0.0254 0.4493 0.7093 0.089 Uiso 1 1 calc R
C24 C -0.0765(6) 0.4520(4) 0.5839(7) 0.084(3) Uani 1 1 d .
H24 H -0.0963 0.4942 0.5862 0.100 Uiso 1 1 calc R
C25 C -0.0896(5) 0.4180(4) 0.5083(6) 0.068(2) Uani 1 1 d .
H25 H -0.1178 0.4369 0.4586 0.082 Uiso 1 1 calc R
C26 C -0.0611(4) 0.3549(3) 0.5046(4) 0.0539(17) Uani 1 1 d .
H26 H -0.0710 0.3315 0.4525 0.065 Uiso 1 1 calc R
C27 C -0.0404(4) 0.2149(3) 0.6373(4) 0.0372(13) Uani 1 1 d .
C28 C -0.1318(4) 0.2122(3) 0.6263(5) 0.0524(16) Uani 1 1 d .
H28 H -0.1607 0.2367 0.5822 0.063 Uiso 1 1 calc R
C29 C -0.1815(5) 0.1729(3) 0.6812(5) 0.0609(19) Uani 1 1 d .
H29 H -0.2434 0.1714 0.6733 0.073 Uiso 1 1 calc R
C30 C -0.1412(5) 0.1377(3) 0.7447(5) 0.061(2) Uani 1 1 d .
H30 H -0.1752 0.1116 0.7807 0.073 Uiso 1 1 calc R
C31 C -0.0498(5) 0.1393(3) 0.7575(5) 0.0618(19) Uani 1 1 d .
H31 H -0.0217 0.1148 0.8020 0.074 Uiso 1 1 calc R
C32 C -0.0003(4) 0.1781(3) 0.7031(4) 0.0505(16) Uani 1 1 d .
H32 H 0.0616 0.1792 0.7114 0.061 Uiso 1 1 calc R
C33 C 0.2376(4) 0.5226(3) 0.0913(4) 0.0450(15) Uani 1 1 d .
C34 C 0.2556(4) 0.4906(3) 0.0084(4) 0.0449(15) Uani 1 1 d .
C35 C 0.2265(4) 0.5208(3) -0.0703(4) 0.0526(17) Uani 1 1 d D
H35A H 0.2279 0.4954 -0.1244 0.063 Uiso 1 1 calc RD
H35B H 0.2460 0.5648 -0.0783 0.063 Uiso 1 1 calc RD
C36 C 0.2903(5) 0.4215(3) 0.0079(5) 0.067(2) Uani 1 1 d .
H36A H 0.3534 0.4212 0.0252 0.081 Uiso 1 1 calc R
H36B H 0.2589 0.3964 0.0514 0.081 Uiso 1 1 calc R
C37 C 0.2406(4) 0.5939(3) 0.0990(4) 0.0436(15) Uani 1 1 d .
C38 C 0.3022(5) 0.6308(3) 0.0557(5) 0.0591(18) Uani 1 1 d .
H38 H 0.3439 0.6107 0.0206 0.071 Uiso 1 1 calc R
C39 C 0.3038(5) 0.6962(3) 0.0630(5) 0.065(2) Uani 1 1 d .
H39 H 0.3448 0.7201 0.0318 0.078 Uiso 1 1 calc R
C40 C 0.2441(5) 0.7266(4) 0.1171(5) 0.065(2) Uani 1 1 d .
H40 H 0.2453 0.7710 0.1228 0.078 Uiso 1 1 calc R
C41 C 0.1832(5) 0.6914(3) 0.1620(5) 0.0622(19) Uani 1 1 d .
H41 H 0.1429 0.7117 0.1984 0.075 Uiso 1 1 calc R
C42 C 0.1821(4) 0.6260(3) 0.1530(4) 0.0512(16) Uani 1 1 d .
H42 H 0.1407 0.6023 0.1842 0.061 Uiso 1 1 calc R
C43 C 0.2547(4) 0.4861(3) 0.1775(4) 0.0479(16) Uani 1 1 d .
C44 C 0.1993(5) 0.4387(3) 0.2079(5) 0.068(2) Uani 1 1 d .
H44 H 0.1468 0.4283 0.1761 0.082 Uiso 1 1 calc R
C45 C 0.2225(6) 0.4065(4) 0.2869(6) 0.083(2) Uani 1 1 d .
H45 H 0.1855 0.3743 0.3073 0.099 Uiso 1 1 calc R
C46 C 0.2979(7) 0.4216(4) 0.3337(6) 0.085(3) Uani 1 1 d .
H46 H 0.3138 0.3994 0.3857 0.102 Uiso 1 1 calc R
C47 C 0.3495(7) 0.4688(5) 0.3050(7) 0.115(4) Uani 1 1 d .
H47 H 0.3999 0.4803 0.3395 0.138 Uiso 1 1 calc R
C48 C 0.3315(6) 0.5012(4) 0.2268(6) 0.093(3) Uani 1 1 d .
H48 H 0.3703 0.5327 0.2074 0.111 Uiso 1 1 calc R
C49 C 0.2759(10) 0.4262(9) 0.6608(11) 0.253(9) Uiso 1 1 d D
H49 H 0.2879 0.3842 0.6880 0.304 Uiso 1 1 calc R

loop_
_atom_site_aniso_label
_atom_site_aniso_U_11
_atom_site_aniso_U_22
_atom_site_aniso_U_33
_atom_site_aniso_U_23
_atom_site_aniso_U_13
_atom_site_aniso_U_12
Pd1 0.0348(3) 0.0512(3) 0.0356(3) -0.0020(2) 0.0063(2) -0.0048(2)
Pd2 0.0348(3) 0.0492(3) 0.0347(3) -0.0029(2) 0.0062(2) -0.0054(2)
Pd3 0.0363(3) 0.0396(3) 0.0394(3) -0.0027(2) 0.0009(2) 0.00167(19)
Cl1 0.0405(9) 0.0900(13) 0.0371(9) -0.0042(8) 0.0089(7) -0.0063(8)
Cl2 0.0369(8) 0.0933(13) 0.0375(9) -0.0102(8) 0.0079(7) -0.0088(8)
Cl3 0.0421(8) 0.0574(10) 0.0374(8) -0.0009(7) -0.0001(7) 0.0006(7)
O1 0.090(4) 0.107(5) 0.087(4) -0.047(4) 0.026(3) -0.015(3)
O2 0.078(3) 0.053(3) 0.061(3) -0.014(2) 0.022(3) -0.003(2)
O3 0.066(3) 0.072(4) 0.079(4) -0.020(3) 0.017(3) 0.011(3)
C1 0.033(3) 0.049(4) 0.037(3) -0.002(3) 0.003(3) 0.001(3)
C2 0.038(3) 0.062(4) 0.040(4) 0.000(3) -0.005(3) -0.007(3)
C3 0.046(4) 0.080(5) 0.032(4) 0.007(3) 0.001(3) 0.000(3)
C4 0.047(4) 0.070(5) 0.060(5) -0.013(4) 0.004(3) -0.004(3)
C5 0.045(4) 0.044(4) 0.038(4) -0.003(3) 0.007(3) -0.004(3)
C6 0.044(4) 0.066(5) 0.078(5) 0.013(4) 0.006(4) 0.001(3)
C7 0.040(4) 0.082(6) 0.098(7) 0.013(5) 0.017(4) -0.010(4)
C8 0.060(5) 0.084(6) 0.078(6) 0.012(5) 0.017(4) -0.026(4)
C9 0.084(6) 0.117(7) 0.074(6) 0.044(5) -0.004(5) -0.043(5)
C10 0.056(5) 0.103(6) 0.062(5) 0.025(5) -0.008(4) -0.029(4)
C11 0.041(4) 0.050(4) 0.059(4) 0.009(3) 0.014(3) -0.002(3)
C12 0.048(4) 0.062(5) 0.056(4) -0.007(4) 0.007(3) 0.001(3)
C13 0.056(5) 0.067(5) 0.093(7) -0.015(5) 0.019(4) 0.002(4)
C14 0.081(6) 0.059(5) 0.117(8) -0.003(5) 0.032(6) 0.011(4)
C15 0.078(6) 0.078(6) 0.106(8) 0.039(6) 0.012(5) 0.023(5)
C16 0.059(5) 0.067(5) 0.069(5) 0.010(4) 0.006(4) 0.002(4)
C17 0.032(3) 0.050(4) 0.042(4) -0.001(3) -0.001(3) -0.002(3)
C18 0.033(3) 0.046(3) 0.032(3) 0.001(3) 0.002(2) -0.001(3)
C19 0.045(4) 0.052(4) 0.032(3) 0.003(3) 0.003(3) 0.001(3)
C20 0.045(4) 0.054(4) 0.045(4) -0.006(3) 0.002(3) -0.001(3)
C21 0.045(4) 0.048(4) 0.042(4) -0.004(3) 0.013(3) -0.001(3)
C22 0.062(5) 0.066(5) 0.051(4) -0.016(4) 0.007(3) -0.002(4)
C23 0.092(6) 0.063(5) 0.069(6) -0.026(4) 0.028(5) -0.008(4)
C24 0.105(7) 0.047(5) 0.100(7) -0.004(5) 0.027(6) 0.014(4)
C25 0.078(5) 0.055(5) 0.073(6) 0.010(4) 0.009(4) 0.014(4)
C26 0.060(4) 0.057(4) 0.046(4) -0.005(3) 0.008(3) 0.002(3)
C27 0.039(3) 0.038(3) 0.035(3) -0.003(3) 0.009(3) -0.003(3)
C28 0.037(3) 0.059(4) 0.061(4) -0.002(3) 0.000(3) -0.005(3)
C29 0.044(4) 0.062(5) 0.078(6) -0.014(4) 0.015(4) -0.015(3)
C30 0.074(5) 0.048(4) 0.064(5) -0.001(4) 0.030(4) -0.019(4)
C31 0.077(5) 0.059(5) 0.050(4) 0.009(3) 0.010(4) -0.006(4)
C32 0.042(4) 0.063(4) 0.047(4) 0.005(3) 0.005(3) -0.007(3)
C33 0.030(3) 0.049(4) 0.056(4) -0.007(3) -0.001(3) -0.002(3)
C34 0.032(3) 0.054(4) 0.049(4) -0.006(3) 0.003(3) 0.000(3)
C35 0.048(4) 0.062(4) 0.049(4) -0.004(3) 0.010(3) -0.003(3)
C36 0.054(4) 0.071(5) 0.078(6) -0.019(4) 0.000(4) 0.023(4)
C37 0.038(3) 0.049(4) 0.044(4) 0.000(3) -0.006(3) -0.005(3)
C38 0.053(4) 0.062(5) 0.063(5) -0.006(4) 0.009(4) -0.010(3)
C39 0.067(5) 0.059(5) 0.068(5) 0.010(4) -0.009(4) -0.026(4)
C40 0.080(6) 0.044(4) 0.070(6) -0.004(4) -0.025(5) -0.008(4)
C41 0.069(5) 0.053(4) 0.063(5) -0.021(4) -0.008(4) 0.001(4)
C42 0.048(4) 0.055(4) 0.050(4) -0.004(3) 0.002(3) -0.005(3)
C43 0.050(4) 0.042(4) 0.051(4) -0.003(3) -0.004(3) 0.005(3)
C44 0.066(5) 0.070(5) 0.067(5) 0.018(4) -0.021(4) -0.015(4)
C45 0.094(7) 0.078(6) 0.076(6) 0.026(5) -0.007(5) -0.006(5)
C46 0.113(8) 0.080(6) 0.060(6) 0.007(5) -0.029(5) 0.011(5)
C47 0.112(8) 0.123(9) 0.104(8) 0.026(7) -0.069(7) -0.023(7)
C48 0.093(7) 0.096(7) 0.086(7) 0.030(5) -0.047(5) -0.028(5)

loop_
_atom_type_symbol
_atom_type_description
_atom_type_scat_dispersion_real
_atom_type_scat_dispersion_imag
_atom_type_scat_source
C C 0.0033 0.0016 'International Tables Vol C Tables 4.2.6.8 and 6.1.1.4'
H H 0.0000 0.0000 'International Tables Vol C Tables 4.2.6.8 and 6.1.1.4'
O O 0.0106 0.0060 'International Tables Vol C Tables 4.2.6.8 and 6.1.1.4'
Pd Pd -0.9988 1.0072 'International Tables Vol C Tables 4.2.6.8 and 6.1.1.4'
Cl Cl 0.1484 0.1585 'International Tables Vol C Tables 4.2.6.8 and 6.1.1.4'

loop_
_geom_angle_atom_site_label_1
_geom_angle_atom_site_label_2
_geom_angle_atom_site_label_3
_geom_angle
_geom_angle_site_symmetry_1
_geom_angle_site_symmetry_3
C2 Pd1 C3 38.8(2) . .
C2 Pd1 C1 39.1(2) . .
C3 Pd1 C1 69.1(2) . .
C2 Pd1 Cl1 129.76(17) . .
C3 Pd1 Cl1 98.68(18) . .
C1 Pd1 Cl1 167.78(17) . .
C2 Pd1 Cl2 140.53(17) . .
C3 Pd1 Cl2 171.0(2) . .
C1 Pd1 Cl2 106.13(16) . .
Cl1 Pd1 Cl2 86.08(5) . .
C18 Pd2 C19 38.7(2) . .
C18 Pd2 C17 39.0(2) . .
C19 Pd2 C17 68.8(2) . .
C18 Pd2 Cl2 129.55(15) . .
C19 Pd2 Cl2 97.80(16) . .
C17 Pd2 Cl2 166.56(17) . .
C18 Pd2 Cl1 141.55(16) . .
C19 Pd2 Cl1 169.48(17) . .
C17 Pd2 Cl1 106.65(17) . .
Cl2 Pd2 Cl1 86.40(6) . .
C35 Pd3 C34 38.8(2) . .
C35 Pd3 C33 69.3(2) . .
C34 Pd3 C33 39.3(2) . .
C35 Pd3 Cl3 96.86(19) . 3_565
C34 Pd3 Cl3 130.08(18) . 3_565
C33 Pd3 Cl3 165.55(17) . 3_565
C35 Pd3 Cl3 174.71(19) . .
C34 Pd3 Cl3 138.77(18) . .
C33 Pd3 Cl3 106.32(17) . .
Cl3 Pd3 Cl3 87.31(5) 3_565 .
Pd2 Cl1 Pd1 93.58(5) . .
Pd2 Cl2 Pd1 93.65(5) . .
Pd3 Cl3 Pd3 92.69(5) 3_565 .
C4 O1 H1 109.5 . .
C20 O2 H2 109.5 . .
C36 O3 H3 109.5 . .
C2 C1 C5 119.0(5) . .
C2 C1 C11 120.7(5) . .
C5 C1 C11 112.9(5) . .
C2 C1 Pd1 69.3(3) . .
C5 C1 Pd1 122.5(4) . .
C11 C1 Pd1 104.9(4) . .
C3 C2 C1 117.5(6) . .
C3 C2 C4 121.3(6) . .
C1 C2 C4 120.5(5) . .
C3 C2 Pd1 70.7(4) . .
C1 C2 Pd1 71.6(3) . .
C4 C2 Pd1 119.8(4) . .
C2 C3 Pd1 70.5(4) . .
C2 C3 H3A 116.6 . .
Pd1 C3 H3A 116.6 . .
C2 C3 H3B 116.6 . .
Pd1 C3 H3B 116.6 . .
H3A C3 H3B 113.6 . .
O1 C4 C2 115.1(6) . .
O1 C4 H4A 108.5 . .
C2 C4 H4A 108.5 . .
O1 C4 H4B 108.5 . .
C2 C4 H4B 108.5 . .
H4A C4 H4B 107.5 . .
C10 C5 C6 117.0(6) . .
C10 C5 C1 123.8(6) . .
C6 C5 C1 119.2(6) . .
C7 C6 C5 122.3(7) . .
C7 C6 H6 118.9 . .
C5 C6 H6 118.8 . .
C8 C7 C6 119.4(7) . .
C8 C7 H7 120.3 . .
C6 C7 H7 120.3 . .
C7 C8 C9 120.7(7) . .
C7 C8 H8 119.7 . .
C9 C8 H8 119.7 . .
C8 C9 C10 119.5(8) . .
C8 C9 H9 120.2 . .
C10 C9 H9 120.2 . .
C5 C10 C9 121.0(7) . .
C5 C10 H10 119.5 . .
C9 C10 H10 119.5 . .
C16 C11 C12 118.5(7) . .
C16 C11 C1 120.5(6) . .
C12 C11 C1 120.9(6) . .
C13 C12 C11 120.2(7) . .
C13 C12 H12 119.9 . .
C11 C12 H12 119.9 . .
C14 C13 C12 121.3(8) . .
C14 C13 H13 119.3 . .
C12 C13 H13 119.3 . .
C13 C14 C15 118.6(8) . .
C13 C14 H14 120.7 . .
C15 C14 H14 120.7 . .
C14 C15 C16 121.8(9) . .
C14 C15 H15 119.1 . .
C16 C15 H15 119.1 . .
C11 C16 C15 119.5(8) . .
C11 C16 H16 120.2 . .
C15 C16 H16 120.2 . .
C18 C17 C21 121.4(5) . .
C18 C17 C27 118.9(5) . .
C21 C17 C27 113.6(5) . .
C18 C17 Pd2 68.1(3) . .
C21 C17 Pd2 105.4(4) . .
C27 C17 Pd2 121.0(4) . .
C19 C18 C17 117.6(5) . .
C19 C18 C20 121.1(5) . .
C17 C18 C20 120.6(5) . .
C19 C18 Pd2 70.8(3) . .
C17 C18 Pd2 72.9(3) . .
C20 C18 Pd2 119.1(4) . .
C18 C19 Pd2 70.4(3) . .
C18 C19 H19A 116.6 . .
Pd2 C19 H19A 116.6 . .
C18 C19 H19B 116.6 . .
Pd2 C19 H19B 116.6 . .
H19A C19 H19B 113.6 . .
O2 C20 C18 110.1(5) . .
O2 C20 H20A 109.6 . .
C18 C20 H20A 109.6 . .
O2 C20 H20B 109.6 . .
C18 C20 H20B 109.6 . .
H20A C20 H20B 108.2 . .
C26 C21 C22 118.5(6) . .
C26 C21 C17 120.8(6) . .
C22 C21 C17 120.6(6) . .
C23 C22 C21 119.9(7) . .
C23 C22 H22 120.1 . .
C21 C22 H22 120.1 . .
C24 C23 C22 120.0(7) . .
C24 C23 H23 120.0 . .
C22 C23 H23 120.0 . .
C25 C24 C23 120.9(7) . .
C25 C24 H24 119.5 . .
C23 C24 H24 119.5 . .
C24 C25 C26 119.9(8) . .
C24 C25 H25 120.1 . .
C26 C25 H25 120.1 . .
C21 C26 C25 120.9(7) . .
C21 C26 H26 119.6 . .
C25 C26 H26 119.6 . .
C32 C27 C28 118.1(6) . .
C32 C27 C17 124.4(5) . .
C28 C27 C17 117.5(5) . .
C27 C28 C29 120.2(6) . .
C27 C28 H28 119.9 . .
C29 C28 H28 119.9 . .
C30 C29 C28 120.6(7) . .
C30 C29 H29 119.7 . .
C28 C29 H29 119.7 . .
C29 C30 C31 120.6(6) . .
C29 C30 H30 119.7 . .
C31 C30 H30 119.7 . .
C30 C31 C32 118.9(7) . .
C30 C31 H31 120.5 . .
C32 C31 H31 120.5 . .
C27 C32 C31 121.5(6) . .
C27 C32 H32 119.2 . .
C31 C32 H32 119.3 . .
C34 C33 C37 121.4(6) . .
C34 C33 C43 118.2(5) . .
C37 C33 C43 115.5(5) . .
C34 C33 Pd3 67.8(3) . .
C37 C33 Pd3 102.2(4) . .
C43 C33 Pd3 121.4(4) . .
C35 C34 C33 117.3(6) . .
C35 C34 C36 121.1(6) . .
C33 C34 C36 120.8(6) . .
C35 C34 Pd3 69.7(3) . .
C33 C34 Pd3 72.8(3) . .
C36 C34 Pd3 119.3(4) . .
C34 C35 Pd3 71.5(3) . .
C34 C35 H35A 116.4 . .
Pd3 C35 H35A 116.4 . .
C34 C35 H35B 116.4 . .
Pd3 C35 H35B 116.4 . .
H35A C35 H35B 113.4 . .
O3 C36 C34 111.6(6) . .
O3 C36 H36A 109.3 . .
C34 C36 H36A 109.3 . .
O3 C36 H36B 109.3 . .
C34 C36 H36B 109.3 . .
H36A C36 H36B 108.0 . .
C38 C37 C42 116.9(6) . .
C38 C37 C33 122.5(6) . .
C42 C37 C33 120.5(5) . .
C39 C38 C37 121.8(7) . .
C39 C38 H38 119.1 . .
C37 C38 H38 119.1 . .
C38 C39 C40 119.6(7) . .
C38 C39 H39 120.2 . .
C40 C39 H39 120.2 . .
C41 C40 C39 120.0(7) . .
C41 C40 H40 120.0 . .
C39 C40 H40 120.0 . .
C40 C41 C42 119.5(7) . .
C40 C41 H41 120.3 . .
C42 C41 H41 120.3 . .
C41 C42 C37 122.1(6) . .
C41 C42 H42 119.0 . .
C37 C42 H42 119.0 . .
C44 C43 C48 119.1(7) . .
C44 C43 C33 123.9(6) . .
C48 C43 C33 117.0(6) . .
C43 C44 C45 119.5(7) . .
C43 C44 H44 120.3 . .
C45 C44 H44 120.3 . .
C46 C45 C44 120.7(8) . .
C46 C45 H45 119.7 . .
C44 C45 H45 119.7 . .
C47 C46 C45 119.3(8) . .
C47 C46 H46 120.4 . .
C45 C46 H46 120.4 . .
C46 C47 C48 122.8(9) . .
C46 C47 H47 118.6 . .
C48 C47 H47 118.6 . .
C47 C48 C43 118.6(8) . .
C47 C48 H48 120.7 . .
C43 C48 H48 120.7 . .
Cl6 C49 Cl4 120.3(11) . .
Cl6 C49 Cl5 78.5(8) . .
Cl4 C49 Cl5 80.7(8) . .
Cl6 C49 H49 119.5 . .
Cl4 C49 H49 119.5 . .
Cl5 C49 H49 119.5 . .

loop_
_geom_bond_atom_site_label_1
_geom_bond_atom_site_label_2
_geom_bond_distance
_geom_bond_site_symmetry_2
Pd1 C2 2.110(6) .
Pd1 C3 2.113(6) .
Pd1 C1 2.139(6) .
Pd1 Cl1 2.4080(16) .
Pd1 Cl2 2.4121(17) .
Pd2 C18 2.095(6) .
Pd2 C19 2.100(6) .
Pd2 C17 2.158(6) .
Pd2 Cl2 2.3993(16) .
Pd2 Cl1 2.4062(17) .
Pd3 C35 2.086(6) .
Pd3 C34 2.110(6) .
Pd3 C33 2.177(6) .
Pd3 Cl3 2.4180(16) 3_565
Pd3 Cl3 2.4192(15) .
Cl3 Pd3 2.4180(16) 3_565
Cl4 C49 1.728(14) .
Cl5 C49 1.938(15) .
Cl6 C49 1.655(14) .
O1 C4 1.367(7) .
O1 H1 0.8200 .
O2 C20 1.399(7) .
O2 H2 0.8200 .
O3 C36 1.433(8) .
O3 H3 0.8200 .
C1 C2 1.421(8) .
C1 C5 1.494(8) .
C1 C11 1.508(8) .
C2 C3 1.401(8) .
C2 C4 1.523(9) .
C3 H3A 0.9700 .
C3 H3B 0.9700 .
C4 H4A 0.9700 .
C4 H4B 0.9700 .
C5 C10 1.372(9) .
C5 C6 1.376(8) .
C6 C7 1.373(9) .
C6 H6 0.9300 .
C7 C8 1.352(10) .
C7 H7 0.9300 .
C8 C9 1.354(11) .
C8 H8 0.9300 .
C9 C10 1.399(9) .
C9 H9 0.9300 .
C10 H10 0.9300 .
C11 C16 1.384(9) .
C11 C12 1.402(9) .
C12 C13 1.385(10) .
C12 H12 0.9300 .
C13 C14 1.366(12) .
C13 H13 0.9300 .
C14 C15 1.371(12) .
C14 H14 0.9300 .
C15 C16 1.396(11) .
C15 H15 0.9300 .
C16 H16 0.9300 .
C17 C18 1.422(8) .
C17 C21 1.505(8) .
C17 C27 1.506(8) .
C18 C19 1.390(8) .
C18 C20 1.512(8) .
C19 H19A 0.9700 .
C19 H19B 0.9700 .
C20 H20A 0.9700 .
C20 H20B 0.9700 .
C21 C26 1.378(9) .
C21 C22 1.394(9) .
C22 C23 1.381(10) .
C22 H22 0.9300 .
C23 C24 1.371(11) .
C23 H23 0.9300 .
C24 C25 1.345(11) .
C24 H24 0.9300 .
C25 C26 1.383(9) .
C25 H25 0.9300 .
C26 H26 0.9300 .
C27 C32 1.372(8) .
C27 C28 1.373(8) .
C28 C29 1.395(9) .
C28 H28 0.9300 .
C29 C30 1.330(10) .
C29 H29 0.9300 .
C30 C31 1.375(10) .
C30 H30 0.9300 .
C31 C32 1.381(8) .
C31 H31 0.9300 .
C32 H32 0.9300 .
C33 C34 1.444(9) .
C33 C37 1.491(8) .
C33 C43 1.515(9) .
C34 C35 1.395(9) .
C34 C36 1.531(9) .
C35 H35A 0.9700 .
C35 H35B 0.9700 .
C36 H36A 0.9700 .
C36 H36B 0.9700 .
C37 C38 1.381(8) .
C37 C42 1.387(8) .
C38 C39 1.367(9) .
C38 H38 0.9300 .
C39 C40 1.381(9) .
C39 H39 0.9300 .
C40 C41 1.366(9) .
C40 H40 0.9300 .
C41 C42 1.369(9) .
C41 H41 0.9300 .
C42 H42 0.9300 .
C43 C44 1.377(9) .
C43 C48 1.380(10) .
C44 C45 1.394(10) .
C44 H44 0.9300 .
C45 C46 1.344(11) .
C45 H45 0.9300 .
C46 C47 1.331(12) .
C46 H46 0.9300 .
C47 C48 1.372(12) .
C47 H47 0.9300 .
C48 H48 0.9300 .
C49 H49 0.9800 .

loop_
_geom_hbond_atom_site_label_D
_geom_hbond_atom_site_label_H
_geom_hbond_atom_site_label_A
_geom_hbond_distance_DH
_geom_hbond_distance_HA
_geom_hbond_distance_DA
_geom_hbond_angle_DHA
_geom_hbond_site_symmetry_A
O3 H3 O2 0.82 2.19 2.924(7) 149.1 4_565
O2 H2 Cl3 0.82 2.49 3.200(5) 146.0 2_545
O1 H1 O3 0.82 2.03 2.776(7) 150.4 1_556

loop_
_geom_torsion_atom_site_label_1
_geom_torsion_atom_site_label_2
_geom_torsion_atom_site_label_3
_geom_torsion_atom_site_label_4
_geom_torsion
_geom_torsion_site_symmetry_1
_geom_torsion_site_symmetry_4
C18 Pd2 Cl1 Pd1 157.2(2) . .
C19 Pd2 Cl1 Pd1 -118.0(9) . .
C17 Pd2 Cl1 Pd1 179.19(16) . .
Cl2 Pd2 Cl1 Pd1 -4.08(7) . .
C2 Pd1 Cl1 Pd2 165.8(2) . .
C3 Pd1 Cl1 Pd2 -168.3(2) . .
C1 Pd1 Cl1 Pd2 -172.6(8) . .
Cl2 Pd1 Cl1 Pd2 4.06(7) . .
C18 Pd2 Cl2 Pd1 -160.9(2) . .
C19 Pd2 Cl2 Pd1 174.37(17) . .
C17 Pd2 Cl2 Pd1 170.5(7) . .
Cl1 Pd2 Cl2 Pd1 4.07(7) . .
C2 Pd1 Cl2 Pd2 -161.8(3) . .
C3 Pd1 Cl2 Pd2 118.3(11) . .
C1 Pd1 Cl2 Pd2 175.19(16) . .
Cl1 Pd1 Cl2 Pd2 -4.07(7) . .
C35 Pd3 Cl3 Pd3 142(2) . 3_565
C34 Pd3 Cl3 Pd3 -157.6(2) . 3_565
C33 Pd3 Cl3 Pd3 175.13(17) . 3_565
Cl3 Pd3 Cl3 Pd3 0.0 3_565 3_565
C3 Pd1 C1 C2 -31.3(4) . .
Cl1 Pd1 C1 C2 -26.7(10) . .
Cl2 Pd1 C1 C2 156.7(3) . .
C2 Pd1 C1 C5 -112.0(6) . .
C3 Pd1 C1 C5 -143.3(5) . .
Cl1 Pd1 C1 C5 -138.7(6) . .
Cl2 Pd1 C1 C5 44.7(5) . .
C2 Pd1 C1 C11 117.7(6) . .
C3 Pd1 C1 C11 86.4(4) . .
Cl1 Pd1 C1 C11 90.9(8) . .
Cl2 Pd1 C1 C11 -85.6(4) . .
C5 C1 C2 C3 172.2(6) . .
C11 C1 C2 C3 -39.9(8) . .
Pd1 C1 C2 C3 55.6(5) . .
C5 C1 C2 C4 2.3(9) . .
C11 C1 C2 C4 150.2(6) . .
Pd1 C1 C2 C4 -114.3(6) . .
C5 C1 C2 Pd1 116.6(5) . .
C11 C1 C2 Pd1 -95.5(5) . .
C1 Pd1 C2 C3 -129.1(6) . .
Cl1 Pd1 C2 C3 43.7(5) . .
Cl2 Pd1 C2 C3 -165.8(3) . .
C3 Pd1 C2 C1 129.1(6) . .
Cl1 Pd1 C2 C1 172.9(3) . .
Cl2 Pd1 C2 C1 -36.6(5) . .
C3 Pd1 C2 C4 -115.7(7) . .
C1 Pd1 C2 C4 115.2(6) . .
Cl1 Pd1 C2 C4 -71.9(5) . .
Cl2 Pd1 C2 C4 78.6(5) . .
C1 C2 C3 Pd1 -56.0(5) . .
C4 C2 C3 Pd1 113.8(6) . .
C1 Pd1 C3 C2 31.5(4) . .
Cl1 Pd1 C3 C2 -147.5(4) . .
Cl2 Pd1 C3 C2 91.1(12) . .
C3 C2 C4 O1 6.4(9) . .
C1 C2 C4 O1 176.0(6) . .
Pd1 C2 C4 O1 90.8(7) . .
C2 C1 C5 C10 -97.3(8) . .
C11 C1 C5 C10 112.4(7) . .
Pd1 C1 C5 C10 -14.5(9) . .
C2 C1 C5 C6 82.0(7) . .
C11 C1 C5 C6 -68.3(7) . .
Pd1 C1 C5 C6 164.8(5) . .
C10 C5 C6 C7 2.6(10) . .
C1 C5 C6 C7 -176.7(7) . .
C5 C6 C7 C8 -2.3(12) . .
C6 C7 C8 C9 2.3(13) . .
C7 C8 C9 C10 -2.6(14) . .
C6 C5 C10 C9 -2.9(12) . .
C1 C5 C10 C9 176.4(7) . .
C8 C9 C10 C5 2.9(14) . .
C2 C1 C11 C16 -40.0(8) . .
C5 C1 C11 C16 109.7(7) . .
Pd1 C1 C11 C16 -114.5(6) . .
C2 C1 C11 C12 143.7(6) . .
C5 C1 C11 C12 -66.6(7) . .
Pd1 C1 C11 C12 69.2(6) . .
C16 C11 C12 C13 2.1(9) . .
C1 C11 C12 C13 178.5(6) . .
C11 C12 C13 C14 -0.5(11) . .
C12 C13 C14 C15 -1.3(12) . .
C13 C14 C15 C16 1.4(13) . .
C12 C11 C16 C15 -2.0(10) . .
C1 C11 C16 C15 -178.4(6) . .
C14 C15 C16 C11 0.2(12) . .
C19 Pd2 C17 C18 31.7(3) . .
Cl2 Pd2 C17 C18 35.9(9) . .
Cl1 Pd2 C17 C18 -158.3(3) . .
C18 Pd2 C17 C21 -118.1(6) . .
C19 Pd2 C17 C21 -86.4(4) . .
Cl2 Pd2 C17 C21 -82.2(8) . .
Cl1 Pd2 C17 C21 83.6(4) . .
C18 Pd2 C17 C27 111.4(6) . .
C19 Pd2 C17 C27 143.2(5) . .
Cl2 Pd2 C17 C27 147.3(5) . .
Cl1 Pd2 C17 C27 -46.9(5) . .
C21 C17 C18 C19 38.5(8) . .
C27 C17 C18 C19 -171.1(5) . .
Pd2 C17 C18 C19 -56.7(5) . .
C21 C17 C18 C20 -150.7(6) . .
C27 C17 C18 C20 -0.2(8) . .
Pd2 C17 C18 C20 114.1(5) . .
C21 C17 C18 Pd2 95.2(5) . .
C27 C17 C18 Pd2 -114.3(5) . .
C17 Pd2 C18 C19 128.4(5) . .
Cl2 Pd2 C18 C19 -41.5(4) . .
Cl1 Pd2 C18 C19 163.1(3) . .
C19 Pd2 C18 C17 -128.4(5) . .
Cl2 Pd2 C18 C17 -169.8(3) . .
Cl1 Pd2 C18 C17 34.7(5) . .
C19 Pd2 C18 C20 115.6(6) . .
C17 Pd2 C18 C20 -116.0(6) . .
Cl2 Pd2 C18 C20 74.1(5) . .
Cl1 Pd2 C18 C20 -81.3(5) . .
C17 C18 C19 Pd2 57.8(5) . .
C20 C18 C19 Pd2 -113.0(5) . .
C17 Pd2 C19 C18 -32.0(3) . .
Cl2 Pd2 C19 C18 149.0(3) . .
Cl1 Pd2 C19 C18 -98.0(9) . .
C19 C18 C20 O2 5.5(8) . .
C17 C18 C20 O2 -165.0(5) . .
Pd2 C18 C20 O2 -78.6(6) . .
C18 C17 C21 C26 38.2(8) . .
C27 C17 C21 C26 -113.7(6) . .
Pd2 C17 C21 C26 111.7(6) . .
C18 C17 C21 C22 -145.2(6) . .
C27 C17 C21 C22 62.8(7) . .
Pd2 C17 C21 C22 -71.8(6) . .
C26 C21 C22 C23 -0.9(10) . .
C17 C21 C22 C23 -177.5(6) . .
C21 C22 C23 C24 0.7(11) . .
C22 C23 C24 C25 -0.5(13) . .
C23 C24 C25 C26 0.5(13) . .
C22 C21 C26 C25 1.0(10) . .
C17 C21 C26 C25 177.6(6) . .
C24 C25 C26 C21 -0.8(11) . .
C18 C17 C27 C32 85.0(8) . .
C21 C17 C27 C32 -122.3(6) . .
Pd2 C17 C27 C32 4.5(8) . .
C18 C17 C27 C28 -93.5(7) . .
C21 C17 C27 C28 59.2(7) . .
Pd2 C17 C27 C28 -174.0(4) . .
C32 C27 C28 C29 -0.1(9) . .
C17 C27 C28 C29 178.6(6) . .
C27 C28 C29 C30 0.1(10) . .
C28 C29 C30 C31 0.1(11) . .
C29 C30 C31 C32 -0.2(10) . .
C28 C27 C32 C31 -0.1(9) . .
C17 C27 C32 C31 -178.6(6) . .
C30 C31 C32 C27 0.3(10) . .
C35 Pd3 C33 C34 -31.5(4) . .
Cl3 Pd3 C33 C34 -48.4(8) 3_565 .
Cl3 Pd3 C33 C34 151.5(3) . .
C35 Pd3 C33 C37 87.6(4) . .
C34 Pd3 C33 C37 119.2(6) . .
Cl3 Pd3 C33 C37 70.8(8) 3_565 .
Cl3 Pd3 C33 C37 -89.3(4) . .
C35 Pd3 C33 C43 -141.9(5) . .
C34 Pd3 C33 C43 -110.4(6) . .
Cl3 Pd3 C33 C43 -158.8(4) 3_565 .
Cl3 Pd3 C33 C43 41.1(5) . .
C37 C33 C34 C35 -35.7(8) . .
C43 C33 C34 C35 170.2(6) . .
Pd3 C33 C34 C35 55.4(5) . .
C37 C33 C34 C36 154.5(6) . .
C43 C33 C34 C36 0.4(8) . .
Pd3 C33 C34 C36 -114.4(6) . .
C37 C33 C34 Pd3 -91.1(5) . .
C43 C33 C34 Pd3 114.8(5) . .
C33 Pd3 C34 C35 -128.7(6) . .
Cl3 Pd3 C34 C35 37.2(5) 3_565 .
Cl3 Pd3 C34 C35 -172.7(3) . .
C35 Pd3 C34 C33 128.7(6) . .
Cl3 Pd3 C34 C33 165.9(3) 3_565 .
Cl3 Pd3 C34 C33 -44.0(5) . .
C35 Pd3 C34 C36 -115.1(7) . .
C33 Pd3 C34 C36 116.2(7) . .
Cl3 Pd3 C34 C36 -77.9(5) 3_565 .
Cl3 Pd3 C34 C36 72.2(6) . .
C33 C34 C35 Pd3 -57.0(5) . .
C36 C34 C35 Pd3 112.7(6) . .
C33 Pd3 C35 C34 31.9(4) . .
Cl3 Pd3 C35 C34 -152.2(4) 3_565 .
Cl3 Pd3 C35 C34 66(2) . .
C35 C34 C36 O3 -7.0(9) . .
C33 C34 C36 O3 162.3(6) . .
Pd3 C34 C36 O3 75.7(7) . .
C34 C33 C37 C38 -36.9(9) . .
C43 C33 C37 C38 117.8(7) . .
Pd3 C33 C37 C38 -108.2(6) . .
C34 C33 C37 C42 145.0(6) . .
C43 C33 C37 C42 -60.3(8) . .
Pd3 C33 C37 C42 73.7(6) . .
C42 C37 C38 C39 -2.2(10) . .
C33 C37 C38 C39 179.6(6) . .
C37 C38 C39 C40 1.9(11) . .
C38 C39 C40 C41 -0.8(11) . .
C39 C40 C41 C42 0.1(11) . .
C40 C41 C42 C37 -0.5(10) . .
C38 C37 C42 C41 1.5(10) . .
C33 C37 C42 C41 179.7(6) . .
C34 C33 C43 C44 -76.1(8) . .
C37 C33 C43 C44 128.4(7) . .
Pd3 C33 C43 C44 3.9(9) . .
C34 C33 C43 C48 102.9(8) . .
C37 C33 C43 C48 -52.7(8) . .
Pd3 C33 C43 C48 -177.2(6) . .
C48 C43 C44 C45 -1.0(12) . .
C33 C43 C44 C45 178.0(7) . .
C43 C44 C45 C46 0.6(13) . .
C44 C45 C46 C47 1.4(15) . .
C45 C46 C47 C48 -3.1(18) . .
C46 C47 C48 C43 2.7(18) . .
C44 C43 C48 C47 -0.6(14) . .
C33 C43 C48 C47 -179.6(9) . .
